data_2004959
loop_
_publ_author_name
'Zid, M. F.'
'Jouini, T.'

_publ_contact_author
;
 Professor T. Jouini
 D\'epartement de Chimie
 Facult\'e des Sciences
 1060 Campus Universitaire
 Tunis
 Tunisia
;
_publ_section_title
;
 K~2~MoO~2~As~2~O~7~
;
_journal_issue 6
_journal_name_full 'Acta Crystallographica Section C'
_journal_page_first 1334
_journal_page_last 1336
_journal_paper_doi 10.1107/S0108270195016726
_journal_volume 52
_journal_year 1996
_chemical_formula_moiety 'K2 Mo O2 As2 O7'
_chemical_formula_structural 'K2 Mo O2 As2 O7'
_chemical_formula_sum 'As2 K2 Mo O9'
_chemical_formula_weight 467.98
_chemical_name_systematic
;
  Potassium Molybdenyl Diarsenate
;
_space_group_IT_number 14
_symmetry_cell_setting monoclinic
_symmetry_space_group_name_Hall '-P 2yn'
_symmetry_space_group_name_H-M 'P 1 21/n 1'
_audit_creation_method SHELXL
_cell_angle_alpha 90.00
_cell_angle_beta 110.72(2)
_cell_angle_gamma 90.00
_cell_formula_units_Z 4
_cell_length_a 7.429(2)
_cell_length_b 13.906(9)
_cell_length_c 9.157(2)
_cell_measurement_reflns_used 24
_cell_measurement_temperature 293(2)
_cell_measurement_theta_max 15
_cell_measurement_theta_min 6
_cell_volume 884.8(7)
_computing_cell_refinement CAD4-Express
_computing_data_collection 'CAD4-Express (Duisenberg, 1992; Macicek & Yordanov, 1992)'
_computing_data_reduction 'MolEN (Fair, 1990)'
_computing_structure_refinement 'SHELXL93 (Sheldrick, 1993)'
_computing_structure_solution 'SHELXS86 (Sheldrick, 1985)'
_diffrn_ambient_temperature 293(2)
_diffrn_measurement_device ' CAD4 '
_diffrn_measurement_method ' \w '
_diffrn_radiation_monochromator graphite
_diffrn_radiation_source 'fine-focus sealed tube'
_diffrn_radiation_type MoK\a
_diffrn_radiation_wavelength 0.71069
_diffrn_reflns_av_R_equivalents 0.0164
_diffrn_reflns_av_sigmaI/netI 0.0270
_diffrn_reflns_limit_h_max 8
_diffrn_reflns_limit_h_min 0
_diffrn_reflns_limit_k_max 0
_diffrn_reflns_limit_k_min -16
_diffrn_reflns_limit_l_max 10
_diffrn_reflns_limit_l_min -10
_diffrn_reflns_number 1729
_diffrn_reflns_theta_max 24.97
_diffrn_reflns_theta_min 2.79
_diffrn_standards_decay_% 0.64
_diffrn_standards_interval_time 60
_diffrn_standards_number 1
_exptl_absorpt_coefficient_mu 9.824
_exptl_absorpt_correction_T_max 0.330
_exptl_absorpt_correction_T_min 0.317
_exptl_absorpt_correction_type 'empiriques via \y balayage (North, Phillips & Mathews, 1968)'
_exptl_crystal_colour jaun\^atre
_exptl_crystal_density_diffrn 3.513
_exptl_crystal_description prisme
_exptl_crystal_F_000 872
_exptl_crystal_size_max 0.16
_exptl_crystal_size_mid 0.16
_exptl_crystal_size_min 0.08
_refine_diff_density_max 0.656
_refine_diff_density_min -0.441
_refine_ls_extinction_coef 0.00220(10)
_refine_ls_extinction_method 'SHELXL93 (Sheldrick, 1993)'
_refine_ls_goodness_of_fit_all 1.221
_refine_ls_goodness_of_fit_obs 1.290
_refine_ls_matrix_type full
_refine_ls_number_parameters 128
_refine_ls_number_reflns 1551
_refine_ls_number_restraints 0
_refine_ls_restrained_S_all 1.221
_refine_ls_restrained_S_obs 1.290
_refine_ls_R_factor_all 0.0368
_refine_ls_R_factor_obs 0.0247
_refine_ls_shift/esd_max -0.001
_refine_ls_shift/esd_mean 0.000
_refine_ls_structure_factor_coef Fsqd
_refine_ls_weighting_details 'w = 1/[\s^2^(Fo^2^)+(0.0117P)^2^+2.7968P] where P=(Fo^2^+2Fc^2^)/3'
_refine_ls_weighting_scheme calc
_refine_ls_wR_factor_all 0.0520
_refine_ls_wR_factor_obs 0.0494
_reflns_number_observed 1278
_reflns_number_total 1551
_reflns_observed_criterion >2sigma(I)
_cod_data_source_file br1131.cif
_cod_data_source_block zid4
_cod_depositor_comments
;
The following automatic conversions were performed:

'_chemical_melting_point' value 'none' was changed to '?' - the value
is undefined or not given.

Automatic conversion script
Id: cif_fix_values 1715 2011-07-08 13:25:40Z adriana 

The following automatic conversions were performed:

'_refine_ls_weighting_scheme' value 'calc w =
1/[\s^2^(Fo^2^)+(0.0117P)^2^+2.7968P] where P=(Fo^2^+2Fc^2^)/3' was
changed to 'calc'. New tag '_refine_ls_weighting_details' was
created. The value of the new tag was set to 'w =
1/[\s^2^(Fo^2^)+(0.0117P)^2^+2.7968P] where P=(Fo^2^+2Fc^2^)/3'.

Automatic conversion script
Id: cif_fix_values 3143 2015-03-26 13:38:13Z robertas 
;
_cod_original_cell_volume 884.8(6)
_cod_original_sg_symbol_Hall '-P 2yn  '
_cod_original_sg_symbol_H-M 'P 21/n'
_cod_database_code 2004959

loop_
_symmetry_equiv_pos_as_xyz
'x, y, z'
'-x+1/2, y+1/2, -z+1/2'
'-x, -y, -z'
'x-1/2, -y-1/2, z-1/2'

loop_
_atom_site_aniso_label
_atom_site_aniso_U_11
_atom_site_aniso_U_22
_atom_site_aniso_U_33
_atom_site_aniso_U_12
_atom_site_aniso_U_13
_atom_site_aniso_U_23
Mo1 0.0087(2) 0.0108(2) 0.0063(2) 0.0003(2) 0.0015(2) 0.0002(2)
As1 0.0088(3) 0.0108(3) 0.0074(3) 0.0013(2) 0.0027(2) 0.0005(2)
As2 0.0084(3) 0.0128(3) 0.0067(3) -0.0016(2) 0.0021(2) -0.0003(2)
K1 0.0188(7) 0.0152(6) 0.0381(8) -0.0024(6) -0.0016(6) 0.0023(6)
K2 0.0321(8) 0.0233(7) 0.0355(8) 0.0037(6) 0.0003(6) -0.0125(7)
O1 0.021(2) 0.015(2) 0.017(2) 0.009(2) 0.002(2) 0.000(2)
O2 0.007(2) 0.015(2) 0.016(2) 0.000(2) 0.002(2) 0.001(2)
O3 0.017(2) 0.014(2) 0.009(2) -0.003(2) 0.003(2) 0.001(2)
O4 0.022(2) 0.017(2) 0.017(2) 0.000(2) 0.011(2) 0.001(2)
O5 0.020(2) 0.018(2) 0.022(2) -0.005(2) 0.004(2) -0.004(2)
O6 0.008(2) 0.015(2) 0.014(2) 0.002(2) -0.001(2) 0.002(2)
O7 0.019(2) 0.017(2) 0.007(2) 0.003(2) 0.004(2) 0.001(2)
O8 0.016(2) 0.017(2) 0.017(2) -0.005(2) 0.005(2) -0.001(2)
O9 0.017(2) 0.019(2) 0.017(2) 0.003(2) 0.005(2) 0.002(2)

loop_
_atom_site_label
_atom_site_occupancy
_atom_site_fract_x
_atom_site_fract_y
_atom_site_fract_z
_atom_site_U_iso_or_equiv
_atom_site_thermal_displace_type
_atom_site_calc_flag
_atom_site_type_symbol
Mo1 1 .24575(6) .21715(3) .66940(5) .00890(10) Uani d Mo
As1 1 .17481(7) .15904(4) .30494(6) .00900(10) Uani d As
As2 1 .31886(7) .16579(4) .03156(6) .00950(10) Uani d As
K1 1 .3208(2) .41040(10) .3620(2) .0272(3) Uani d K
K2 1 .2068(2) .45140(10) .8743(2) .0334(4) Uani d K
O1 1 .2824(5) .0548(3) .3508(4) .0189(9) Uani d O
O2 1 .4356(5) .3436(3) .7243(4) .0135(8) Uani d O
O3 1 .2518(5) .2375(3) .4566(4) .0136(8) Uani d O
O4 1 .2516(5) .2249(3) .1741(4) .0173(8) Uani d O
O5 1 .2062(5) .0638(3) .9845(4) .0211(9) Uani d O
O6 1 .0577(5) .3392(3) .6098(4) .0137(8) Uani d O
O7 1 .2401(5) .2466(3) .8826(4) .0147(8) Uani d O
O8 1 .0597(5) .1371(3) .6124(4) .0169(9) Uani d O
O9 1 .4374(5) .1412(3) .7328(4) .0179(9) Uani d O

loop_
_atom_type_symbol
_atom_type_description
_atom_type_scat_dispersion_real
_atom_type_scat_dispersion_imag
_atom_type_scat_source
O O 0.0106 0.0060 'International Tables Vol C Tables 4.2.6.8 and 6.1.1.4'
K K 0.2009 0.2494 'International Tables Vol C Tables 4.2.6.8 and 6.1.1.4'
As As 0.0499 2.0058 'International Tables Vol C Tables 4.2.6.8 and 6.1.1.4'
Mo Mo -1.6832 0.6857 'International Tables Vol C Tables 4.2.6.8 and 6.1.1.4'

loop_
_geom_angle_atom_site_label_1
_geom_angle_atom_site_label_2
_geom_angle_atom_site_label_3
_geom_angle_site_symmetry_1
_geom_angle_site_symmetry_3
_geom_angle
_geom_angle_publ_flag
O9 Mo1 O8 . . 100.9(2) y
O9 Mo1 O3 . . 96.7(2) y
O8 Mo1 O3 . . 95.2(2) y
O9 Mo1 O7 . . 95.6(2) y
O8 Mo1 O7 . . 97.9(2) y
O3 Mo1 O7 . . 160.1(2) y
O9 Mo1 O6 . . 166.0(2) y
O8 Mo1 O6 . . 93.1(2) y
O3 Mo1 O6 . . 82.90(10) y
O7 Mo1 O6 . . 81.40(10) y
O9 Mo1 O2 . . 91.5(2) y
O8 Mo1 O2 . . 167.5(2) y
O3 Mo1 O2 . . 82.80(10) y
O7 Mo1 O2 . . 81.20(10) y
O6 Mo1 O2 . . 74.50(10) y
O9 Mo1 K2 . 2_546 47.58(13) n
O8 Mo1 K2 . 2_546 54.60(13) n
O3 Mo1 K2 . 2_546 90.00(11) n
O7 Mo1 K2 . 2_546 109.84(11) n
O6 Mo1 K2 . 2_546 146.26(10) n
O2 Mo1 K2 . 2_546 137.43(10) n
O9 Mo1 K2 . . 124.14(13) n
O8 Mo1 K2 . . 120.82(13) n
O3 Mo1 K2 . . 113.12(11) n
O7 Mo1 K2 . . 47.01(11) n
O6 Mo1 K2 . . 45.07(10) n
O2 Mo1 K2 . . 50.18(10) n
K2 Mo1 K2 2_546 . 156.86(2) n
O9 Mo1 K1 . . 110.05(13) n
O8 Mo1 K1 . . 120.90(13) n
O3 Mo1 K1 . . 34.00(11) n
O7 Mo1 K1 . . 126.34(11) n
O6 Mo1 K1 . . 62.45(10) n
O2 Mo1 K1 . . 52.85(10) n
K2 Mo1 K1 2_546 . 122.43(4) n
K2 Mo1 K1 . . 80.18(5) n
O1 As1 O2 . 4_565 116.2(2) y
O1 As1 O3 . . 111.5(2) y
O2 As1 O3 4_565 . 112.0(2) y
O1 As1 O4 . . 112.9(2) y
O2 As1 O4 4_565 . 105.2(2) y
O3 As1 O4 . . 97.3(2) y
O1 As1 K1 . . 136.02(14) n
O2 As1 K1 4_565 . 107.56(13) n
O3 As1 K1 . . 43.04(12) n
O4 As1 K1 . . 56.31(13) n
O1 As1 K1 . 2_545 38.86(13) n
O2 As1 K1 4_565 2_545 87.76(13) n
O3 As1 K1 . 2_545 150.29(12) n
O4 As1 K1 . 2_545 98.59(13) n
K1 As1 K1 . 2_545 152.86(2) n
O5 As2 O6 1_554 4_665 116.7(2) y
O5 As2 O7 1_554 1_554 111.4(2) y
O6 As2 O7 4_665 1_554 112.6(2) y
O5 As2 O4 1_554 . 110.4(2) y
O6 As2 O4 4_665 . 103.9(2) y
O7 As2 O4 1_554 . 100.3(2) y
O5 As2 K1 1_554 4_565 43.95(13) n
O6 As2 K1 4_665 4_565 160.60(13) n
O7 As2 K1 1_554 4_565 80.81(13) n
O4 As2 K1 . 4_565 86.53(13) n
O5 As2 K2 1_554 4_665 90.79(14) n
O6 As2 K2 4_665 4_665 40.85(13) n
O7 As2 K2 1_554 4_665 152.95(13) n
O4 As2 K2 . 4_665 85.34(13) n
K1 As2 K2 4_565 4_665 126.14(4) n
O5 As2 K1 1_554 2_545 28.15(13) n
O6 As2 K1 4_665 2_545 101.00(13) n
O7 As2 K1 1_554 2_545 138.66(13) n
O4 As2 K1 . 2_545 93.96(13) n
K1 As2 K1 4_565 2_545 61.45(4) n
K2 As2 K1 4_665 2_545 66.16(3) n
O5 K1 O3 2_556 . 120.26(13) n
O5 K1 O5 2_556 4_665 86.53(12) n
O3 K1 O5 . 4_665 106.39(12) n
O5 K1 O1 2_556 2 74.01(12) n
O3 K1 O1 . 2 149.64(12) n
O5 K1 O1 4_665 2 100.85(12) n
O5 K1 O9 2_556 4_565 100.35(12) n
O3 K1 O9 . 4_565 67.51(11) n
O5 K1 O9 4_665 4_565 172.45(13) n
O1 K1 O9 2 4_565 84.16(12) n
O5 K1 O4 2_556 . 166.23(12) n
O3 K1 O4 . . 53.52(11) n
O5 K1 O4 4_665 . 106.83(12) n
O1 K1 O4 2 . 105.86(12) n
O9 K1 O4 4_565 . 66.14(11) n
O5 K1 O2 2_556 . 74.09(11) n
O3 K1 O2 . . 54.75(10) n
O5 K1 O2 4_665 . 75.99(11) n
O1 K1 O2 2 . 148.08(11) n
O9 K1 O2 4_565 . 102.76(11) n
O4 K1 O2 . . 105.40(10) n
O5 K1 O8 2_556 4_665 132.63(12) n
O3 K1 O8 . 4_665 104.35(11) n
O5 K1 O8 4_665 4_665 65.11(11) n
O1 K1 O8 2 4_665 75.19(11) n
O9 K1 O8 4_565 4_665 111.33(11) n
O4 K1 O8 . 4_665 58.78(10) n
O2 K1 O8 . 4_665 128.01(9) n
O5 K1 As2 2_556 4_666 105.67(9) n
O3 K1 As2 . 4_666 83.22(9) n
O5 K1 As2 4_665 4_666 24.66(8) n
O1 K1 As2 2 4_666 120.64(9) n
O9 K1 As2 4_565 4_666 147.98(9) n
O4 K1 As2 . 4_666 86.39(8) n
O2 K1 As2 . 4_666 67.72(7) n
O8 K1 As2 4_665 4_666 62.44(7) n
O5 K1 As1 2_556 . 142.07(10) n
O3 K1 As1 . . 25.76(8) n
O5 K1 As1 4_665 . 113.88(9) n
O1 K1 As1 2 . 127.82(9) n
O9 K1 As1 4_565 . 58.67(8) n
O4 K1 As1 . . 28.70(7) n
O2 K1 As1 . . 80.21(7) n
O8 K1 As1 4_665 . 85.25(7) n
As2 K1 As1 4_666 . 89.32(4) n
O5 K1 As1 2_556 2 58.81(9) n
O3 K1 As1 . 2 170.08(9) n
O5 K1 As1 4_665 2 83.52(9) n
O1 K1 As1 2 2 22.24(8) n
O9 K1 As1 4_565 2 102.65(9) n
O4 K1 As1 . 2 124.76(9) n
O2 K1 As1 . 2 129.46(8) n
O8 K1 As1 4_665 2 79.97(7) n
As2 K1 As1 4_666 2 106.64(4) n
As1 K1 As1 . 2 149.69(5) n
O5 K1 K1 2_556 3_666 44.31(9) n
O3 K1 K1 . 3_666 122.46(10) n
O5 K1 K1 4_665 3_666 42.22(9) n
O1 K1 K1 2 3_666 86.93(10) n
O9 K1 K1 4_565 3_666 144.55(10) n
O4 K1 K1 . 3_666 148.93(9) n
O2 K1 K1 . 3_666 69.27(8) n
O8 K1 K1 4_665 3_666 99.29(8) n
As2 K1 K1 4_666 3_666 62.99(5) n
As1 K1 K1 . 3_666 144.53(6) n
As1 K1 K1 2 3_666 64.68(5) n
O6 K2 O7 . . 57.64(11) n
O6 K2 O1 . 2_556 158.19(12) n
O7 K2 O1 . 2_556 119.97(12) n
O6 K2 O9 . 2_556 103.49(12) n
O7 K2 O9 . 2_556 159.85(11) n
O1 K2 O9 2_556 2_556 74.45(11) n
O6 K2 O2 . . 54.72(10) n
O7 K2 O2 . . 56.41(11) n
O1 K2 O2 2_556 . 145.16(11) n
O9 K2 O2 2_556 . 120.86(12) n
O6 K2 O8 . 4_666 112.34(12) n
O7 K2 O8 . 4_666 61.91(11) n
O1 K2 O8 2_556 4_666 79.81(11) n
O9 K2 O8 2_556 4_666 137.87(11) n
O2 K2 O8 . 4_666 68.42(10) n
O6 K2 O1 . 4_566 80.80(11) n
O7 K2 O1 . 4_566 92.92(11) n
O1 K2 O1 2_556 4_566 77.65(11) n
O9 K2 O1 2_556 4_566 75.78(11) n
O2 K2 O1 . 4_566 134.25(11) n
O8 K2 O1 4_666 4_566 130.14(11) n
O6 K2 O8 . 2_556 123.52(12) n
O7 K2 O8 . 2_556 142.21(12) n
O1 K2 O8 2_556 2_556 72.89(11) n
O9 K2 O8 2_556 2_556 52.01(10) n
O2 K2 O8 . 2_556 92.02(11) n
O8 K2 O8 4_666 2_556 88.87(11) n
O1 K2 O8 4_566 2_556 124.86(11) n
O6 K2 Mo1 . 2_556 119.15(9) n
O7 K2 Mo1 . 2_556 167.25(10) n
O1 K2 Mo1 2_556 2_556 68.01(8) n
O9 K2 Mo1 2_556 2_556 25.77(7) n
O2 K2 Mo1 . 2_556 111.12(9) n
O8 K2 Mo1 4_666 2_556 112.89(8) n
O1 K2 Mo1 4_566 2_556 98.76(8) n
O8 K2 Mo1 2_556 2_556 26.74(7) n
O6 K2 As2 . 4_566 23.20(7) n
O7 K2 As2 . 4_566 68.14(8) n
O1 K2 As2 2_556 4_566 135.75(9) n
O9 K2 As2 2_556 4_566 91.71(9) n
O2 K2 As2 . 4_566 77.92(8) n
O8 K2 As2 4_666 4_566 129.36(9) n
O1 K2 As2 4_566 4_566 58.14(7) n
O8 K2 As2 2_556 4_566 130.00(8) n
Mo1 K2 As2 2_556 4_566 114.05(4) n
O6 K2 Mo1 . . 33.33(7) n
O7 K2 Mo1 . . 30.97(8) n
O1 K2 Mo1 2_556 . 150.78(9) n
O9 K2 Mo1 2_556 . 134.14(9) n
O2 K2 Mo1 . . 34.99(7) n
O8 K2 Mo1 4_666 . 79.04(8) n
O1 K2 Mo1 4_566 . 101.27(8) n
O8 K2 Mo1 2_556 . 126.38(9) n
Mo1 K2 Mo1 2_556 . 139.65(5) n
As2 K2 Mo1 4_566 . 52.80(2) n
O6 K2 K1 . 3_566 78.21(8) n
O7 K2 K1 . 3_566 121.65(9) n
O1 K2 K1 2_556 3_566 87.37(9) n
O9 K2 K1 2_556 3_566 40.73(8) n
O2 K2 K1 . 3_566 125.34(8) n
O8 K2 K1 4_666 3_566 166.04(9) n
O1 K2 K1 4_566 3_566 40.03(7) n
O8 K2 K1 2_556 3_566 92.63(8) n
Mo1 K2 K1 2_556 3_566 66.45(4) n
As2 K2 K1 4_566 3_566 58.32(4) n
Mo1 K2 K1 . 3_566 110.82(4) n
As1 O1 K1 . 2_545 118.9(2) n
As1 O1 K2 . 2_546 121.8(2) n
K1 O1 K2 2_545 2_546 99.90(13) n
As1 O1 K2 . 4_665 115.9(2) n
K1 O1 K2 2_545 4_665 92.96(11) n
K2 O1 K2 2_546 4_665 102.35(11) n
As1 O2 Mo1 4_666 . 125.5(2) n
As1 O2 K2 4_666 . 120.4(2) n
Mo1 O2 K2 . . 94.83(12) n
As1 O2 K1 4_666 . 108.2(2) n
Mo1 O2 K1 . . 94.57(12) n
K2 O2 K1 . . 110.13(11) n
As1 O3 Mo1 . . 126.4(2) n
As1 O3 K1 . . 111.2(2) n
Mo1 O3 K1 . . 121.4(2) n
As1 O4 As2 . . 120.6(2) n
As1 O4 K1 . . 94.99(15) n
As2 O4 K1 . . 141.3(2) n
As2 O5 K1 1_556 2_546 134.7(2) n
As2 O5 K1 1_556 4_566 111.4(2) n
K1 O5 K1 2_546 4_566 93.47(12) n
As2 O6 Mo1 4_566 . 125.2(2) n
As2 O6 K2 4_566 . 115.9(2) n
Mo1 O6 K2 . . 101.59(13) n
As2 O7 Mo1 1_556 . 121.6(2) n
As2 O7 K2 1_556 . 132.9(2) n
Mo1 O7 K2 . . 102.01(14) n
Mo1 O8 K2 . 4_565 152.9(2) n
Mo1 O8 K2 . 2_546 98.7(2) n
K2 O8 K2 4_565 2_546 91.13(11) n
Mo1 O8 K1 . 4_566 118.5(2) n
K2 O8 K1 4_565 4_566 83.14(9) n
K2 O8 K1 2_546 4_566 103.25(11) n
Mo1 O9 K1 . 4_666 156.7(2) n
Mo1 O9 K2 . 2_546 106.7(2) n
K1 O9 K2 4_666 2_546 96.32(12) n

loop_
_geom_bond_atom_site_label_1
_geom_bond_atom_site_label_2
_geom_bond_site_symmetry_2
_geom_bond_distance
_geom_bond_publ_flag
Mo1 O9 . 1.701(4) y
Mo1 O8 . 1.706(4) y
Mo1 O3 . 1.985(4) y
Mo1 O7 . 2.010(4) y
Mo1 O6 . 2.143(4) y
Mo1 O2 . 2.198(4) y
Mo1 K2 2_546 3.748(3) n
Mo1 K2 . 3.820(2) n
Mo1 K1 . 4.070(2) n
As1 O1 . 1.637(4) y
As1 O2 4_565 1.667(3) y
As1 O3 . 1.698(4) y
As1 O4 . 1.756(4) y
As1 K1 . 3.642(3) n
As1 K1 2_545 3.786(3) n
As2 O5 1_554 1.626(4) y
As2 O6 4_665 1.663(3) y
As2 O7 1_554 1.703(4) y
As2 O4 . 1.758(4) y
As2 K1 4_565 3.627(2) n
As2 K2 4_665 3.796(2) n
As2 K1 2_545 3.919(3) n
K1 O5 2_556 2.601(4) y
K1 O3 . 2.666(4) y
K1 O5 4_665 2.704(4) y
K1 O1 2 2.713(4) y
K1 O9 4_565 2.765(4) y
K1 O4 . 3.042(4) y
K1 O2 . 3.254(4) y
K1 O8 4_665 3.418(4) y
K1 As2 4_666 3.627(2) n
K1 As1 2 3.786(3) n
K1 K1 3_666 3.864(3) n
K2 O6 . 2.761(4) y
K2 O7 . 2.857(4) y
K2 O1 2_556 2.876(4) y
K2 O9 2_556 2.888(4) y
K2 O2 . 2.944(4) y
K2 O8 4_666 3.016(4) y
K2 O1 4_566 3.085(4) y
K2 O8 2_556 3.090(4) y
K2 Mo1 2_556 3.748(3) n
K2 As2 4_566 3.796(2) n
K2 K1 3_566 4.212(2) n
O1 K1 2_545 2.713(4) n
O1 K2 2_546 2.876(4) n
O1 K2 4_665 3.085(4) n
O2 As1 4_666 1.667(3) n
O5 As2 1_556 1.626(4) n
O5 K1 2_546 2.601(4) n
O5 K1 4_566 2.704(4) n
O6 As2 4_566 1.663(3) n
O7 As2 1_556 1.703(4) n
O8 K2 4_565 3.016(4) n
O8 K2 2_546 3.090(4) n
O8 K1 4_566 3.418(4) n
O9 K1 4_666 2.765(4) n
O9 K2 2_546 2.888(4) n
